data_7101543
loop_
_publ_author_name
'Guo-Yu Yang'
'Yan-Qiong Sun'
'Jie Zhang'

_publ_section_title
;A Series of Luminescent Lanthanide-Cadmium-Organic
Frameworks with Helical Channels and Tubes

;
_journal_issue 45
_journal_name_full 'Chemical Communications'
_journal_paper_doi 10.1039/b610892j
_journal_year 2006
_chemical_formula_sum 'C5 H9 Cd Er N2 O11.5 S'
_chemical_formula_weight 592.86
_chemical_name_systematic
;
?
;
_space_group_IT_number 14
_symmetry_cell_setting monoclinic
_symmetry_space_group_name_Hall '-P 2ybc'
_symmetry_space_group_name_H-M 'P 1 21/c 1'
_atom_sites_solution_hydrogens geom
_atom_sites_solution_primary direct
_atom_sites_solution_secondary difmap
_audit_creation_method SHELXL-97
_cell_angle_alpha 90.00
_cell_angle_beta 101.714(2)
_cell_angle_gamma 90.00
_cell_formula_units_Z 4
_cell_length_a 8.6197(6)
_cell_length_b 10.3244(5)
_cell_length_c 13.8885(9)
_cell_measurement_reflns_used 3615
_cell_measurement_temperature 293(2)
_cell_measurement_theta_max 27.4835
_cell_measurement_theta_min 3.0863
_cell_volume 1210.24(13)
_computing_cell_refinement 'CrystalClear (Rigaku Corp., 2000)'
_computing_data_collection 'CrystalClear (Rigaku Corp., 2000)'
_computing_data_reduction 'CrystalClear (Rigaku Corp., 2000)'
_computing_structure_refinement 'SHELXL-97 (Sheldrick, 1997)'
_computing_structure_solution 'SHELXS-97 (Sheldrick, 1990)'
_diffrn_ambient_temperature 293(2)
_diffrn_detector_area_resol_mean 14.6306
_diffrn_measured_fraction_theta_full 0.996
_diffrn_measured_fraction_theta_max 0.996
_diffrn_measurement_device_type
;
Mercury70 (2x2 bin mode)
;
_diffrn_measurement_method CCD_Profile_fitting
_diffrn_radiation_detector CCD
_diffrn_radiation_monochromator 'Graphite Monochromator'
_diffrn_radiation_source 'Rotating Anode'
_diffrn_radiation_type MoK\a
_diffrn_radiation_wavelength 0.71073
_diffrn_reflns_av_R_equivalents 0.0315
_diffrn_reflns_av_sigmaI/netI 0.0306
_diffrn_reflns_limit_h_max 11
_diffrn_reflns_limit_h_min -8
_diffrn_reflns_limit_k_max 13
_diffrn_reflns_limit_k_min -12
_diffrn_reflns_limit_l_max 18
_diffrn_reflns_limit_l_min -17
_diffrn_reflns_number 9095
_diffrn_reflns_theta_full 27.48
_diffrn_reflns_theta_max 27.48
_diffrn_reflns_theta_min 3.12
_exptl_absorpt_coefficient_mu 8.892
_exptl_absorpt_correction_T_max 0.169
_exptl_absorpt_correction_T_min 0.080
_exptl_absorpt_correction_type multi-scan
_exptl_absorpt_process_details 'SADABS (Sheldrick, 1996)'
_exptl_crystal_colour pink
_exptl_crystal_density_diffrn 3.298
_exptl_crystal_density_method 'not measured'
_exptl_crystal_description Prism
_exptl_crystal_F_000 1124
_exptl_crystal_size_max 0.4000
_exptl_crystal_size_mid 0.2500
_exptl_crystal_size_min 0.2000
_refine_diff_density_max 1.485
_refine_diff_density_min -3.234
_refine_diff_density_rms 0.249
_refine_ls_extinction_method none
_refine_ls_goodness_of_fit_ref 1.042
_refine_ls_hydrogen_treatment constr
_refine_ls_matrix_type full
_refine_ls_number_parameters 199
_refine_ls_number_reflns 2764
_refine_ls_number_restraints 0
_refine_ls_restrained_S_all 1.042
_refine_ls_R_factor_all 0.0328
_refine_ls_R_factor_gt 0.0308
_refine_ls_shift/su_max 0.001
_refine_ls_shift/su_mean 0.000
_refine_ls_structure_factor_coef Fsqd
_refine_ls_weighting_details 'calc w=1/[\s^2^(Fo^2^)+(0.0484P)^2^+4.3996P] where P=(Fo^2^+2Fc^2^)/3'
_refine_ls_weighting_scheme calc
_refine_ls_wR_factor_gt 0.0795
_refine_ls_wR_factor_ref 0.0810
_reflns_number_gt 2614
_reflns_number_total 2764
_reflns_threshold_expression >2sigma(I)
_cod_data_source_file b610892j.txt
_cod_depositor_comments
;
The following automatic conversions were performed:
'_exptl_absorpt_correction_type' value 'Multi-scan' changed to
'multi-scan' according to
'/home/saulius/struct/CIF-dictionaries/cif_core.dic' dictionary named
'cif_core.dic' version 2.4.1 from 2010-06-29.

Automatic conversion script
Id: cif_fix_enum 1527 2010-12-29 10:47:43Z saulius 
;
_cod_original_sg_symbol_H-M P21/c
_cod_original_formula_sum 'C5 H9 Cd Er N2 O11.50 S'
_cod_database_code 7101543

loop_
_symmetry_equiv_pos_as_xyz
'x, y, z'
'-x, y+1/2, -z+1/2'
'-x, -y, -z'
'x, -y-1/2, z-1/2'

loop_
_atom_site_label
_atom_site_type_symbol
_atom_site_fract_x
_atom_site_fract_y
_atom_site_fract_z
_atom_site_U_iso_or_equiv
_atom_site_adp_type
_atom_site_occupancy
_atom_site_symmetry_multiplicity
_atom_site_calc_flag
_atom_site_refinement_flags
Er Er 0.92800(3) 0.89928(2) 0.103639(15) 0.01409(10) Uani 1 1 d .
Cd Cd 1.37354(4) 0.98199(3) 0.36730(2) 0.01249(11) Uani 1 1 d .
S S 1.19992(17) 0.72450(13) 0.45912(9) 0.0198(3) Uani 1 1 d .
C1 C 1.5321(6) 1.2379(5) 0.2716(4) 0.0171(10) Uani 1 1 d .
H1A H 1.6118 1.2544 0.3262 0.020 Uiso 1 1 calc R
C2 C 1.3352(6) 1.1483(5) 0.1744(3) 0.0111(9) Uani 1 1 d .
C3 C 1.3838(6) 1.2546(5) 0.1266(3) 0.0128(9) Uani 1 1 d .
C4 C 1.2079(6) 1.0537(5) 0.1465(4) 0.0118(9) Uani 1 1 d .
C5 C 1.3269(6) 1.3161(5) 0.0295(4) 0.0137(9) Uani 1 1 d .
N1 N 1.5094(5) 1.3100(4) 0.1894(3) 0.0166(9) Uani 1 1 d .
N2 N 1.4297(5) 1.1408(4) 0.2674(3) 0.0148(8) Uani 1 1 d .
O1 O 1.1687(4) 0.9828(3) 0.2123(3) 0.0148(7) Uani 1 1 d .
O2 O 1.1332(4) 1.0421(3) 0.0584(2) 0.0141(7) Uani 1 1 d .
O3 O 1.2284(5) 1.2649(4) -0.0362(3) 0.0298(10) Uani 1 1 d .
O4 O 1.3854(4) 1.4267(4) 0.0179(3) 0.0177(8) Uani 1 1 d .
O5 O 1.3658(5) 0.7034(5) 0.4993(3) 0.0322(10) Uani 1 1 d .
O6 O 1.1769(6) 0.8509(5) 0.4071(3) 0.0366(11) Uani 1 1 d .
O7 O 1.1371(6) 0.6227(4) 0.3868(3) 0.0293(10) Uani 1 1 d .
O8 O 1.1077(5) 0.7273(4) 0.5373(3) 0.0235(9) Uani 1 1 d .
O1W O 0.8550(13) 0.9310(7) 0.2607(7) 0.126(5) Uani 1 1 d .
O2W O 1.0068(6) 0.7216(5) 0.2042(3) 0.0392(12) Uani 1 1 d .
O3W O 0.6411(9) 0.9452(8) 0.0953(7) 0.091(3) Uani 1 1 d .
O4W O 0.9428(15) 1.0032(10) 0.4093(11) 0.062(4) Uani 0.50 1 d P
H11 H 0.8121 0.8737 0.2903 0.080 Uiso 1 1 d R
H12 H 0.7859 0.9757 0.2269 0.080 Uiso 1 1 d R
H21 H 1.0446 0.6806 0.1637 0.080 Uiso 1 1 d R
H22 H 1.0746 0.7234 0.2651 0.080 Uiso 1 1 d R
H31 H 0.5696 0.8829 0.0899 0.080 Uiso 1 1 d R
H32 H 0.5941 1.0200 0.0746 0.080 Uiso 1 1 d R

loop_
_atom_site_aniso_label
_atom_site_aniso_U_11
_atom_site_aniso_U_22
_atom_site_aniso_U_33
_atom_site_aniso_U_23
_atom_site_aniso_U_13
_atom_site_aniso_U_12
Er 0.01836(16) 0.01303(14) 0.00831(14) 0.00089(7) -0.00333(10) -0.00667(8)
Cd 0.0140(2) 0.01352(19) 0.00862(18) 0.00154(12) -0.00092(14) 0.00337(13)
S 0.0244(7) 0.0224(7) 0.0109(6) 0.0003(5) -0.0006(5) -0.0113(5)
C1 0.018(3) 0.021(3) 0.008(2) 0.0014(19) -0.0085(19) -0.007(2)
C2 0.009(2) 0.015(2) 0.007(2) 0.0015(18) -0.0025(17) 0.0000(18)
C3 0.015(2) 0.013(2) 0.009(2) -0.0010(18) -0.0005(18) -0.0040(18)
C4 0.013(2) 0.010(2) 0.011(2) -0.0010(18) -0.0006(18) -0.0015(18)
C5 0.012(2) 0.017(2) 0.011(2) 0.0024(18) 0.0005(18) -0.0025(18)
N1 0.017(2) 0.019(2) 0.010(2) 0.0009(16) -0.0044(16) -0.0063(17)
N2 0.014(2) 0.020(2) 0.0079(19) 0.0016(16) -0.0048(16) -0.0051(17)
O1 0.0157(18) 0.0172(17) 0.0096(16) 0.0020(13) -0.0017(14) -0.0072(14)
O2 0.0148(17) 0.0157(17) 0.0087(16) 0.0016(13) -0.0049(13) -0.0053(14)
O3 0.032(2) 0.032(2) 0.017(2) 0.0075(17) -0.0143(17) -0.0240(19)
O4 0.0178(19) 0.0191(18) 0.0132(18) 0.0063(15) -0.0038(15) -0.0063(15)
O5 0.020(2) 0.050(3) 0.023(2) 0.005(2) -0.0032(17) -0.003(2)
O6 0.041(3) 0.032(2) 0.032(3) 0.015(2) -0.004(2) -0.016(2)
O7 0.037(3) 0.035(2) 0.015(2) -0.0086(17) 0.0036(18) -0.021(2)
O8 0.032(2) 0.0192(19) 0.020(2) -0.0047(15) 0.0071(17) -0.0050(16)
O1W 0.204(12) 0.077(5) 0.145(9) 0.067(6) 0.148(10) 0.059(7)
O2W 0.057(3) 0.035(3) 0.018(2) 0.0130(19) -0.010(2) -0.002(2)
O3W 0.058(4) 0.070(5) 0.154(8) -0.042(5) 0.041(5) -0.021(4)
O4W 0.062(8) 0.039(6) 0.096(10) -0.020(6) 0.040(8) 0.002(5)

loop_
_atom_type_symbol
_atom_type_description
_atom_type_scat_dispersion_real
_atom_type_scat_dispersion_imag
_atom_type_scat_source
C C 0.0033 0.0016 'International Tables Vol C Tables 4.2.6.8 and 6.1.1.4'
H H 0.0000 0.0000 'International Tables Vol C Tables 4.2.6.8 and 6.1.1.4'
N N 0.0061 0.0033 'International Tables Vol C Tables 4.2.6.8 and 6.1.1.4'
O O 0.0106 0.0060 'International Tables Vol C Tables 4.2.6.8 and 6.1.1.4'
S S 0.1246 0.1234 'International Tables Vol C Tables 4.2.6.8 and 6.1.1.4'
Cd Cd -0.8075 1.2024 'International Tables Vol C Tables 4.2.6.8 and 6.1.1.4'
Er Er -0.2586 4.9576 'International Tables Vol C Tables 4.2.6.8 and 6.1.1.4'

loop_
_geom_angle_atom_site_label_1
_geom_angle_atom_site_label_2
_geom_angle_atom_site_label_3
_geom_angle
_geom_angle_site_symmetry_1
_geom_angle_site_symmetry_3
O3 Er O2 77.92(13) 3_775 3_775
O3 Er O2W 74.48(17) 3_775 .
O2 Er O2W 141.48(15) 3_775 .
O3 Er O8 78.75(16) 3_775 4_575
O2 Er O8 78.48(13) 3_775 4_575
O2W Er O8 70.23(16) . 4_575
O3 Er O7 128.67(17) 3_775 2_755
O2 Er O7 77.80(13) 3_775 2_755
O2W Er O7 140.72(16) . 2_755
O8 Er O7 137.76(15) 4_575 2_755
O3 Er O1W 103.6(3) 3_775 .
O2 Er O1W 143.5(2) 3_775 .
O2W Er O1W 70.2(2) . .
O8 Er O1W 138.0(2) 4_575 .
O7 Er O1W 73.17(19) 2_755 .
O3 Er O1 151.55(14) 3_775 .
O2 Er O1 120.55(12) 3_775 .
O2W Er O1 78.50(15) . .
O8 Er O1 83.96(14) 4_575 .
O7 Er O1 78.78(14) 2_755 .
O1W Er O1 74.9(3) . .
O3 Er O2 137.83(14) 3_775 .
O2 Er O2 68.12(14) 3_775 .
O2W Er O2 119.05(16) . .
O8 Er O2 70.78(13) 4_575 .
O7 Er O2 68.09(14) 2_755 .
O1W Er O2 118.6(3) . .
O1 Er O2 52.47(11) . .
O3 Er O3W 67.6(2) 3_775 .
O2 Er O3W 82.8(3) 3_775 .
O2W Er O3W 110.1(3) . .
O8 Er O3W 144.2(2) 4_575 .
O7 Er O3W 65.0(2) 2_755 .
O1W Er O3W 65.1(4) . .
O1 Er O3W 131.7(2) . .
O2 Er O3W 128.8(2) . .
O3 Er C4 156.73(16) 3_775 .
O2 Er C4 94.23(13) 3_775 .
O2W Er C4 100.62(16) . .
O8 Er C4 78.22(14) 4_575 .
O7 Er C4 69.28(15) 2_755 .
O1W Er C4 95.8(3) . .
O1 Er C4 26.35(12) . .
O2 Er C4 26.32(12) . .
O3W Er C4 133.74(19) . .
O3 Er Er 110.13(10) 3_775 3_775
O2 Er Er 35.63(9) 3_775 3_775
O2W Er Er 139.26(14) . 3_775
O8 Er Er 71.20(9) 4_575 3_775
O7 Er Er 69.11(10) 2_755 3_775
O1W Er Er 139.97(19) . 3_775
O1 Er Er 84.95(8) . 3_775
O2 Er Er 32.49(8) . 3_775
O3W Er Er 108.7(2) . 3_775
C4 Er Er 58.67(10) . 3_775
O3 Er H12 101.1 3_775 .
O2 Er H12 124.0 3_775 .
O2W Er H12 87.7 . .
O8 Er H12 157.3 4_575 .
O7 Er H12 59.2 2_755 .
O1W Er H12 19.5 . .
O1 Er H12 86.4 . .
O2 Er H12 118.2 . .
O3W Er H12 48.3 . .
C4 Er H12 101.4 . .
Er Er H12 128.3 3_775 .
O3 Er H21 68.3 3_775 .
O2 Er H21 123.7 3_775 .
O2W Er H21 18.8 . .
O8 Er H21 52.2 4_575 .
O7 Er H21 157.3 2_755 .
O1W Er H21 89.0 . .
O1 Er H21 83.2 . .
O2 Er H21 110.9 . .
O3W Er H21 120.4 . .
C4 Er H21 99.6 . .
Er Er H21 123.0 3_775 .
H12 Er H21 106.2 . .
N1 Cd N2 100.91(16) 2_845 .
N1 Cd O4 134.82(15) 2_845 4_586
N2 Cd O4 106.74(15) . 4_586
N1 Cd O6 91.38(18) 2_845 .
N2 Cd O6 145.67(16) . .
O4 Cd O6 85.49(16) 4_586 .
N1 Cd O4 70.11(14) 2_845 2_845
N2 Cd O4 108.26(15) . 2_845
O4 Cd O4 67.64(15) 4_586 2_845
O6 Cd O4 106.06(15) . 2_845
N1 Cd O1 89.42(14) 2_845 .
N2 Cd O1 70.73(13) . .
O4 Cd O1 133.14(12) 4_586 .
O6 Cd O1 77.54(14) . .
O4 Cd O1 159.13(12) 2_845 .
O5 S O8 111.0(3) . .
O5 S O7 110.7(3) . .
O8 S O7 109.7(2) . .
O5 S O6 110.2(3) . .
O8 S O6 107.6(3) . .
O7 S O6 107.4(3) . .
N2 C1 N1 113.6(4) . .
N2 C1 H1A 123.2 . .
N1 C1 H1A 123.2 . .
N2 C2 C3 108.2(4) . .
N2 C2 C4 118.6(4) . .
C3 C2 C4 133.1(4) . .
N1 C3 C2 107.6(4) . .
N1 C3 C5 118.3(4) . .
C2 C3 C5 134.2(5) . .
O2 C4 O1 118.9(4) . .
O2 C4 C2 121.8(4) . .
O1 C4 C2 119.3(4) . .
O2 C4 Er 60.2(2) . .
O1 C4 Er 59.4(2) . .
C2 C4 Er 170.7(3) . .
O3 C5 O4 121.5(5) . .
O3 C5 C3 122.8(5) . .
O4 C5 C3 115.7(4) . .
C1 N1 C3 105.6(4) . .
C1 N1 Cd 137.1(4) . 2_855
C3 N1 Cd 117.2(3) . 2_855
C1 N2 C2 105.0(4) . .
C1 N2 Cd 138.0(3) . .
C2 N2 Cd 117.0(3) . .
C4 O1 Er 94.3(3) . .
C4 O1 Cd 112.3(3) . .
Er O1 Cd 152.88(15) . .
C4 O2 Er 153.6(3) . 3_775
C4 O2 Er 93.5(3) . .
Er O2 Er 111.88(14) 3_775 .
C5 O3 Er 153.7(4) . 3_775
C5 O4 Cd 122.9(3) . 4_585
C5 O4 Cd 116.0(3) . 2_855
Cd O4 Cd 112.36(14) 4_585 2_855
S O6 Cd 126.6(3) . .
S O7 Er 135.1(3) . 2_745
S O8 Er 140.9(2) . 4_576
Er O1W H11 124.3 . .
Er O1W H12 81.4 . .
H11 O1W H12 109.5 . .
Er O2W H21 95.9 . .
Er O2W H22 126.0 . .
H21 O2W H22 111.7 . .
Er O3W H31 122.2 . .
Er O3W H32 124.0 . .
H31 O3W H32 109.9 . .

loop_
_geom_bond_atom_site_label_1
_geom_bond_atom_site_label_2
_geom_bond_distance
_geom_bond_site_symmetry_2
Er O3 2.248(4) 3_775
Er O2 2.287(3) 3_775
Er O2W 2.322(4) .
Er O8 2.353(4) 4_575
Er O7 2.384(4) 2_755
Er O1W 2.412(7) .
Er O1 2.461(4) .
Er O2 2.480(3) .
Er O3W 2.497(7) .
Er C4 2.852(5) .
Er Er 3.9503(4) 3_775
Er H12 2.4293 .
Er H21 2.5426 .
Cd N1 2.261(4) 2_845
Cd N2 2.263(4) .
Cd O4 2.277(4) 4_586
Cd O6 2.322(4) .
Cd O4 2.417(4) 2_845
Cd O1 2.491(4) .
S O5 1.442(4) .
S O8 1.470(4) .
S O7 1.479(4) .
S O6 1.485(5) .
C1 N2 1.329(7) .
C1 N1 1.343(6) .
C1 H1A 0.9300 .
C2 N2 1.382(6) .
C2 C3 1.391(6) .
C2 C4 1.461(7) .
C3 N1 1.370(6) .
C3 C5 1.481(7) .
C4 O2 1.267(6) .
C4 O1 1.269(6) .
C5 O3 1.233(6) .
C5 O4 1.272(6) .
N1 Cd 2.261(4) 2_855
O2 Er 2.287(3) 3_775
O3 Er 2.248(4) 3_775
O4 Cd 2.277(4) 4_585
O4 Cd 2.417(4) 2_855
O7 Er 2.384(4) 2_745
O8 Er 2.353(4) 4_576
O1W H11 0.8473 .
O1W H12 0.8207 .
O2W H21 0.8234 .
O2W H22 0.9258 .
O3W H31 0.8834 .
O3W H32 0.8919 .
